data_2239445
loop_
_publ_author_name
'Penthala, Narsimha Reddy'
'Bommagani, Shobanbabu'
'Janganati, Venumadhav'
'Parkin, Sean'
'Crooks, Peter A.'

_publ_section_title
;
 (<i>E</i>)-13-(2-Bromophenyl)micheliolide
;
_journal_coeditor_code SJ5372
_journal_issue 3
_journal_name_full 'Acta Crystallographica Section E'
_journal_page_first o251
_journal_page_last o252
_journal_paper_doi 10.1107/S1600536814002177
_journal_volume 70
_journal_year 2014
_chemical_formula_iupac 'C21 H23 Br O3'
_chemical_formula_moiety 'C21 H23 Br O3'
_chemical_formula_sum 'C21 H23 Br O3'
_chemical_formula_weight 403.30
_chemical_name_common
;
(<i>E</i>)-13-(2-Bromophenyl)micheliolide
;
_chemical_name_systematic
(3<i>E</i>,3a<i>S</i>,6<i>Z</i>,9<i>R</i>,9a<i>S</i>,9b<i>S</i>)-3-(2-Bromobenzylidene)-9-hydroxy-6,9-dimethyl-3,3a,4,5,7,8,9,9a-octahydroazuleno[4,5-<i>b</i>]furan-2(9b<i>H</i>)-one
_space_group_crystal_system orthorhombic
_space_group_IT_number 19
_space_group_name_Hall 'P 2ac 2ab'
_space_group_name_H-M_alt 'P 21 21 21'
_symmetry_space_group_name_Hall 'P 2ac 2ab'
_symmetry_space_group_name_H-M 'P 21 21 21'
_atom_sites_solution_hydrogens mixed
_atom_sites_solution_primary direct
_atom_sites_solution_secondary difmap
_audit_creation_method SHELXL-2013
_cell_angle_alpha 90
_cell_angle_beta 90
_cell_angle_gamma 90
_cell_formula_units_Z 4
_cell_length_a 7.16170(10)
_cell_length_b 13.1615(2)
_cell_length_c 19.2306(3)
_cell_measurement_reflns_used 127083
_cell_measurement_temperature 90.0(2)
_cell_measurement_theta_max 27.48
_cell_measurement_theta_min 1.00
_cell_volume 1812.65(5)
_computing_cell_refinement '<i>SCALEPACK</i> (Otwinowski & Minor, 2006)'
_computing_data_collection '<i>COLLECT</i> (Nonius, 1998)'
_computing_data_reduction '<i>DENZO-SMN</i> (Otwinowski & Minor, 2006)'
_computing_molecular_graphics '<i>XP in SHELXTL</i> (Sheldrick, 2008<i>b</i>)'
_computing_publication_material '<i>SHELXL97</i> (Sheldrick, 2008<i>b</i>)'
_computing_structure_refinement '<i>SHELXL2013</i> (Sheldrick, 2008<i>b</i>)'
_computing_structure_solution '<i>SHELXS97</i> (Sheldrick, 2008<i>b</i>)'
_diffrn_ambient_temperature 90.0(2)
_diffrn_detector_area_resol_mean 9.1
_diffrn_measured_fraction_theta_full 1.000
_diffrn_measured_fraction_theta_max 0.999
_diffrn_measurement_device_type 'Nonius KappaCCD'
_diffrn_measurement_method '\f and \w scans at fixed \c = 55\%'
_diffrn_radiation_type MoK\a
_diffrn_radiation_wavelength 0.71073
_diffrn_reflns_av_R_equivalents 0.0474
_diffrn_reflns_limit_h_max 9
_diffrn_reflns_limit_h_min -9
_diffrn_reflns_limit_k_max 17
_diffrn_reflns_limit_k_min -17
_diffrn_reflns_limit_l_max 24
_diffrn_reflns_limit_l_min -24
_diffrn_reflns_number 48139
_diffrn_reflns_theta_full 25.242
_diffrn_reflns_theta_max 27.500
_diffrn_reflns_theta_min 1.875
_exptl_absorpt_coefficient_mu 2.285
_exptl_absorpt_correction_T_max 0.714
_exptl_absorpt_correction_T_min 0.550
_exptl_absorpt_correction_type multi-scan
_exptl_absorpt_process_details '(<i>SADABS</i>; Sheldrick, 2008<i>a</i>)'
_exptl_crystal_colour colourless
_exptl_crystal_density_diffrn 1.478
_exptl_crystal_description 'block, cut from needle'
_exptl_crystal_F_000 832
_exptl_crystal_size_max 0.200
_exptl_crystal_size_mid 0.200
_exptl_crystal_size_min 0.150
_refine_diff_density_max 0.411
_refine_diff_density_min -0.344
_refine_ls_abs_structure_details
;
Flack parameter determined using 1569 quotients
[(<i>I</i>^+^)-(<i>I</i>^-^)]/[(<i>I</i>^+^)+(<i>I</i>^-^)]
(Parsons <i>et al.</i>, 2013)
;
_refine_ls_abs_structure_Flack 0.032(3)
_refine_ls_extinction_method none
_refine_ls_goodness_of_fit_ref 1.040
_refine_ls_hydrogen_treatment mixed
_refine_ls_matrix_type full
_refine_ls_number_parameters 231
_refine_ls_number_reflns 4148
_refine_ls_number_restraints 0
_refine_ls_restrained_S_all 1.040
_refine_ls_R_factor_all 0.0293
_refine_ls_R_factor_gt 0.0254
_refine_ls_shift/su_max 0.001
_refine_ls_shift/su_mean 0.000
_refine_ls_structure_factor_coef Fsqd
_refine_ls_weighting_details 'w=1/[\s^2^(Fo^2^)+(0.0352P)^2^+0.4253P] where P=(Fo^2^+2Fc^2^)/3'
_refine_ls_weighting_scheme calc
_refine_ls_wR_factor_gt 0.0618
_refine_ls_wR_factor_ref 0.0636
_reflns_number_gt 3871
_reflns_number_total 4148
_reflns_threshold_expression I>2\s(I)
_cod_data_source_file sj5372sup1.cif
_cod_data_source_block I
_cod_database_code 2239445
_cod_database_fobs_code 2239445
_shelx_space_group_comment
;
The symmetry employed for this shelxl refinement is uniquely defined
by the following loop, which should always be used as a source of
symmetry information in preference to the above space-group names.
They are only intended as comments.
;
_shelx_estimated_absorpt_t_min 0.658
_shelx_estimated_absorpt_t_max 0.726
_shelxl_version_number .2013

loop_
_space_group_symop_operation_xyz
'x, y, z'
'-x+1/2, -y, z+1/2'
'x+1/2, -y+1/2, -z'
'-x, y+1/2, -z+1/2'

loop_
_atom_site_type_symbol
_atom_site_label
_atom_site_fract_x
_atom_site_fract_y
_atom_site_fract_z
_atom_site_U_iso_or_equiv
_atom_site_adp_type
_atom_site_calc_flag
_atom_site_occupancy
Br Br1 0.79983(4) -0.11654(2) 0.35920(2) 0.03215(9) Uani d 1
O O1 0.7715(3) 0.26157(14) 0.45446(10) 0.0248(4) Uani d 1
O O2 0.5251(3) 0.34175(14) 0.40803(9) 0.0215(4) Uani d 1
O O3 0.3499(3) 0.53339(15) 0.43985(11) 0.0285(5) Uani d 1
H H3 0.434(6) 0.498(3) 0.444(2) 0.043 Uiso d 1
C C1 0.0338(3) 0.3743(2) 0.33548(13) 0.0202(5) Uani d 1
C C2 -0.0575(4) 0.4794(2) 0.33076(16) 0.0252(6) Uani d 1
H H2A -0.0553 0.5046 0.2823 0.030 Uiso calc 1
H H2B -0.1887 0.4765 0.3468 0.030 Uiso calc 1
C C3 0.0577(4) 0.5486(2) 0.37792(14) 0.0243(6) Uani d 1
H H3A 0.0633 0.6184 0.3589 0.029 Uiso calc 1
H H3B 0.0037 0.5512 0.4253 0.029 Uiso calc 1
C C4 0.2513(4) 0.50008(19) 0.37900(13) 0.0208(5) Uani d 1
C C5 0.2022(3) 0.38520(18) 0.38337(12) 0.0185(4) Uani d 1
H H5 0.1602 0.3704 0.4319 0.022 Uiso calc 1
C C6 0.3602(3) 0.31433(18) 0.36651(14) 0.0192(5) Uani d 1
H H6 0.3917 0.3211 0.3161 0.023 Uiso calc 1
C C7 0.3212(4) 0.20208(18) 0.38266(13) 0.0198(5) Uani d 1
H H7 0.2314 0.1984 0.4224 0.024 Uiso calc 1
C C8 0.2325(4) 0.1511(2) 0.31966(14) 0.0237(6) Uani d 1
H H8A 0.2408 0.0764 0.3251 0.028 Uiso calc 1
H H8B 0.3031 0.1702 0.2774 0.028 Uiso calc 1
C C9 0.0275(4) 0.1814(2) 0.31045(16) 0.0259(6) Uani d 1
H H9A -0.0413 0.1538 0.3509 0.031 Uiso calc 1
H H9B -0.0193 0.1449 0.2690 0.031 Uiso calc 1
C C10 -0.0321(4) 0.2927(2) 0.30252(14) 0.0212(5) Uani d 1
C C11 0.5102(4) 0.1654(2) 0.40740(13) 0.0201(5) Uani d 1
C C12 0.6223(4) 0.2566(2) 0.42595(13) 0.0204(5) Uani d 1
C C13 0.5791(4) 0.07309(19) 0.42009(13) 0.0210(5) Uani d 1
H H13 0.7092 0.0697 0.4295 0.025 Uiso calc 1
C C14 -0.2025(4) 0.3016(2) 0.25629(14) 0.0257(5) Uani d 1
H H14A -0.2471 0.3720 0.2565 0.039 Uiso calc 1
H H14B -0.3011 0.2567 0.2738 0.039 Uiso calc 1
H H14C -0.1695 0.2817 0.2087 0.039 Uiso calc 1
C C15 0.3630(4) 0.5270(2) 0.31404(15) 0.0255(6) Uani d 1
H H15A 0.3776 0.6010 0.3111 0.038 Uiso calc 1
H H15B 0.2969 0.5024 0.2727 0.038 Uiso calc 1
H H15C 0.4864 0.4951 0.3165 0.038 Uiso calc 1
C C16 0.4774(4) -0.0247(2) 0.42131(13) 0.0204(5) Uani d 1
C C17 0.5616(4) -0.1163(2) 0.40254(13) 0.0220(5) Uani d 1
C C18 0.4756(4) -0.2095(2) 0.41364(14) 0.0252(6) Uani d 1
H H18 0.5356 -0.2707 0.3999 0.030 Uiso calc 1
C C19 0.3015(5) -0.21243(19) 0.44500(14) 0.0261(6) Uani d 1
H H19 0.2434 -0.2759 0.4542 0.031 Uiso calc 1
C C20 0.2116(4) -0.1224(2) 0.46308(13) 0.0251(5) Uani d 1
H H20 0.0909 -0.1244 0.4835 0.030 Uiso calc 1
C C21 0.2988(4) -0.02945(19) 0.45117(13) 0.0228(5) Uani d 1
H H21 0.2364 0.0317 0.4634 0.027 Uiso calc 1

loop_
_atom_site_aniso_label
_atom_site_aniso_U_11
_atom_site_aniso_U_22
_atom_site_aniso_U_33
_atom_site_aniso_U_12
_atom_site_aniso_U_13
_atom_site_aniso_U_23
Br1 0.03169(14) 0.02821(14) 0.03656(15) 0.00934(12) 0.00802(12) 0.00322(13)
O1 0.0264(10) 0.0225(9) 0.0254(9) -0.0003(8) -0.0026(8) 0.0020(8)
O2 0.0249(9) 0.0140(8) 0.0256(9) -0.0014(7) -0.0045(7) 0.0001(7)
O3 0.0383(12) 0.0152(9) 0.0319(11) 0.0016(8) -0.0109(9) -0.0040(8)
C1 0.0231(11) 0.0163(12) 0.0212(11) -0.0009(10) 0.0027(9) 0.0025(10)
C2 0.0257(13) 0.0145(12) 0.0355(15) 0.0004(10) -0.0034(11) 0.0028(11)
C3 0.0301(13) 0.0148(12) 0.0281(14) 0.0020(10) 0.0017(11) 0.0004(10)
C4 0.0289(12) 0.0112(11) 0.0224(13) -0.0009(9) -0.0046(10) -0.0001(9)
C5 0.0231(11) 0.0120(10) 0.0204(10) -0.0016(12) 0.0008(9) 0.0005(9)
C6 0.0242(11) 0.0148(11) 0.0185(12) -0.0012(9) -0.0028(10) -0.0006(10)
C7 0.0258(12) 0.0119(11) 0.0218(12) -0.0010(10) 0.0007(10) -0.0009(9)
C8 0.0304(14) 0.0162(12) 0.0246(13) 0.0016(10) -0.0023(11) -0.0038(10)
C9 0.0290(13) 0.0172(13) 0.0316(14) 0.0001(11) -0.0044(11) -0.0055(11)
C10 0.0229(12) 0.0187(13) 0.0221(13) 0.0003(10) 0.0010(10) 0.0000(10)
C11 0.0261(13) 0.0175(13) 0.0168(12) 0.0002(10) 0.0008(10) 0.0004(10)
C12 0.0254(13) 0.0176(12) 0.0182(12) -0.0011(10) 0.0006(10) 0.0013(10)
C13 0.0255(13) 0.0184(12) 0.0191(12) -0.0010(10) 0.0022(10) 0.0006(10)
C14 0.0236(12) 0.0222(13) 0.0312(14) -0.0014(12) -0.0005(12) -0.0016(11)
C15 0.0262(13) 0.0179(13) 0.0323(15) -0.0013(10) -0.0030(11) 0.0043(11)
C16 0.0277(13) 0.0157(12) 0.0179(12) 0.0002(10) -0.0028(11) 0.0009(10)
C17 0.0243(12) 0.0205(12) 0.0211(12) 0.0033(12) -0.0017(9) 0.0009(11)
C18 0.0360(15) 0.0148(13) 0.0247(14) 0.0045(11) -0.0032(12) -0.0021(11)
C19 0.0361(14) 0.0163(12) 0.0259(13) -0.0040(13) -0.0051(14) 0.0014(10)
C20 0.0275(12) 0.0214(12) 0.0264(12) -0.0042(13) -0.0001(11) 0.0025(11)
C21 0.0279(12) 0.0155(12) 0.0251(12) 0.0024(12) -0.0004(13) 0.0019(10)

loop_
_atom_type_symbol
_atom_type_description
_atom_type_scat_dispersion_real
_atom_type_scat_dispersion_imag
_atom_type_scat_source
C C 0.0033 0.0016 'International Tables Vol C Tables 4.2.6.8 and 6.1.1.4'
H H 0.0000 0.0000 'International Tables Vol C Tables 4.2.6.8 and 6.1.1.4'
O O 0.0106 0.0060 'International Tables Vol C Tables 4.2.6.8 and 6.1.1.4'
Br Br -0.2901 2.4595 'International Tables Vol C Tables 4.2.6.8 and 6.1.1.4'

loop_
_geom_angle_atom_site_label_1
_geom_angle_atom_site_label_2
_geom_angle_atom_site_label_3
_geom_angle
C12 O2 C6 110.22(19)
C4 O3 H3 106(3)
C10 C1 C5 130.0(2)
C10 C1 C2 123.2(2)
C5 C1 C2 106.8(2)
C3 C2 C1 105.8(2)
C3 C2 H2A 110.6
C1 C2 H2A 110.6
C3 C2 H2B 110.6
C1 C2 H2B 110.6
H2A C2 H2B 108.7
C4 C3 C2 104.4(2)
C4 C3 H3A 110.9
C2 C3 H3A 110.9
C4 C3 H3B 110.9
C2 C3 H3B 110.9
H3A C3 H3B 108.9
O3 C4 C15 109.8(2)
O3 C4 C3 109.3(2)
C15 C4 C3 111.6(2)
O3 C4 C5 111.4(2)
C15 C4 C5 112.9(2)
C3 C4 C5 101.7(2)
C6 C5 C1 114.0(2)
C6 C5 C4 115.0(2)
C1 C5 C4 103.7(2)
C6 C5 H5 107.9
C1 C5 H5 107.9
C4 C5 H5 107.9
O2 C6 C5 109.59(19)
O2 C6 C7 105.82(19)
C5 C6 C7 114.6(2)
O2 C6 H6 108.9
C5 C6 H6 108.9
C7 C6 H6 108.9
C11 C7 C8 118.8(2)
C11 C7 C6 102.0(2)
C8 C7 C6 109.8(2)
C11 C7 H7 108.6
C8 C7 H7 108.6
C6 C7 H7 108.6
C7 C8 C9 112.1(2)
C7 C8 H8A 109.2
C9 C8 H8A 109.2
C7 C8 H8B 109.2
C9 C8 H8B 109.2
H8A C8 H8B 107.9
C8 C9 C10 121.8(2)
C8 C9 H9A 106.9
C10 C9 H9A 106.9
C8 C9 H9B 106.9
C10 C9 H9B 106.9
H9A C9 H9B 106.7
C1 C10 C14 120.2(2)
C1 C10 C9 128.6(2)
C14 C10 C9 110.8(2)
C13 C11 C12 119.4(2)
C13 C11 C7 132.7(2)
C12 C11 C7 107.5(2)
O1 C12 O2 121.6(2)
O1 C12 C11 129.3(2)
O2 C12 C11 109.1(2)
C11 C13 C16 127.8(2)
C11 C13 H13 116.1
C16 C13 H13 116.1
C10 C14 H14A 109.5
C10 C14 H14B 109.5
H14A C14 H14B 109.5
C10 C14 H14C 109.5
H14A C14 H14C 109.5
H14B C14 H14C 109.5
C4 C15 H15A 109.5
C4 C15 H15B 109.5
H15A C15 H15B 109.5
C4 C15 H15C 109.5
H15A C15 H15C 109.5
H15B C15 H15C 109.5
C17 C16 C21 117.4(2)
C17 C16 C13 122.3(2)
C21 C16 C13 119.7(2)
C18 C17 C16 122.1(2)
C18 C17 Br1 117.7(2)
C16 C17 Br1 120.2(2)
C19 C18 C17 119.3(3)
C19 C18 H18 120.3
C17 C18 H18 120.3
C18 C19 C20 120.1(2)
C18 C19 H19 120.0
C20 C19 H19 120.0
C21 C20 C19 119.9(2)
C21 C20 H20 120.0
C19 C20 H20 120.0
C20 C21 C16 121.0(3)
C20 C21 H21 119.5
C16 C21 H21 119.5

loop_
_geom_bond_atom_site_label_1
_geom_bond_atom_site_label_2
_geom_bond_distance
Br1 C17 1.899(3)
O1 C12 1.203(3)
O2 C12 1.364(3)
O2 C6 1.470(3)
O3 C4 1.435(3)
O3 H3 0.77(4)
C1 C10 1.333(4)
C1 C5 1.525(3)
C1 C2 1.532(4)
C2 C3 1.527(4)
C2 H2A 0.9900
C2 H2B 0.9900
C3 C4 1.527(4)
C3 H3A 0.9900
C3 H3B 0.9900
C4 C15 1.525(4)
C4 C5 1.555(3)
C5 C6 1.502(3)
C5 H5 1.0000
C6 C7 1.535(3)
C6 H6 1.0000
C7 C11 1.514(4)
C7 C8 1.524(4)
C7 H7 1.0000
C8 C9 1.532(4)
C8 H8A 0.9900
C8 H8B 0.9900
C9 C10 1.533(4)
C9 H9A 0.9900
C9 H9B 0.9900
C10 C14 1.514(4)
C11 C13 1.335(4)
C11 C12 1.487(4)
C13 C16 1.479(4)
C13 H13 0.9500
C14 H14A 0.9800
C14 H14B 0.9800
C14 H14C 0.9800
C15 H15A 0.9800
C15 H15B 0.9800
C15 H15C 0.9800
C16 C17 1.396(4)
C16 C21 1.403(4)
C17 C18 1.389(4)
C18 C19 1.386(4)
C18 H18 0.9500
C19 C20 1.393(4)
C19 H19 0.9500
C20 C21 1.392(4)
C20 H20 0.9500
C21 H21 0.9500

loop_
_geom_hbond_atom_site_label_D
_geom_hbond_atom_site_label_H
_geom_hbond_atom_site_label_A
_geom_hbond_distance_DH
_geom_hbond_distance_HA
_geom_hbond_distance_DA
_geom_hbond_angle_DHA
O3 H3 O2 0.77(4) 2.26(4) 2.883(3) 139(4)

loop_
_geom_torsion_atom_site_label_1
_geom_torsion_atom_site_label_2
_geom_torsion_atom_site_label_3
_geom_torsion_atom_site_label_4
_geom_torsion
C10 C1 C2 C3 178.0(2)
C5 C1 C2 C3 -1.5(3)
C1 C2 C3 C4 26.5(3)
C2 C3 C4 O3 -158.4(2)
C2 C3 C4 C15 80.0(3)
C2 C3 C4 C5 -40.6(3)
C10 C1 C5 C6 31.2(4)
C2 C1 C5 C6 -149.3(2)
C10 C1 C5 C4 157.0(3)
C2 C1 C5 C4 -23.5(3)
O3 C4 C5 C6 -79.2(3)
C15 C4 C5 C6 44.9(3)
C3 C4 C5 C6 164.5(2)
O3 C4 C5 C1 155.6(2)
C15 C4 C5 C1 -80.3(2)
C3 C4 C5 C1 39.3(2)
C12 O2 C6 C5 145.0(2)
C12 O2 C6 C7 21.0(3)
C1 C5 C6 O2 171.08(19)
C4 C5 C6 O2 51.4(3)
C1 C5 C6 C7 -70.1(3)
C4 C5 C6 C7 170.2(2)
O2 C6 C7 C11 -22.9(2)
C5 C6 C7 C11 -143.8(2)
O2 C6 C7 C8 -149.8(2)
C5 C6 C7 C8 89.3(3)
C11 C7 C8 C9 168.4(2)
C6 C7 C8 C9 -74.9(3)
C7 C8 C9 C10 57.4(4)
C5 C1 C10 C14 -179.1(2)
C2 C1 C10 C14 1.5(4)
C5 C1 C10 C9 8.9(5)
C2 C1 C10 C9 -170.6(3)
C8 C9 C10 C1 -39.4(4)
C8 C9 C10 C14 147.9(3)
C8 C7 C11 C13 -48.2(4)
C6 C7 C11 C13 -169.0(3)
C8 C7 C11 C12 138.5(2)
C6 C7 C11 C12 17.7(3)
C6 O2 C12 O1 173.0(2)
C6 O2 C12 C11 -9.5(3)
C13 C11 C12 O1 -3.0(4)
C7 C11 C12 O1 171.3(3)
C13 C11 C12 O2 179.7(2)
C7 C11 C12 O2 -6.0(3)
C12 C11 C13 C16 164.5(2)
C7 C11 C13 C16 -8.2(5)
C11 C13 C16 C17 148.9(3)
C11 C13 C16 C21 -40.2(4)
C21 C16 C17 C18 -1.1(4)
C13 C16 C17 C18 170.0(3)
C21 C16 C17 Br1 178.06(18)
C13 C16 C17 Br1 -10.8(3)
C16 C17 C18 C19 -0.7(4)
Br1 C17 C18 C19 -179.9(2)
C17 C18 C19 C20 2.0(4)
C18 C19 C20 C21 -1.6(4)
C19 C20 C21 C16 -0.3(4)
C17 C16 C21 C20 1.6(4)
C13 C16 C21 C20 -169.8(2)
